data_4341235
loop_
_publ_author_name
'Garc\'ia-Monforte, M. Angeles'
'Ara, Irene'
'Mart\'in, Antonio'
'Menj\'on, Babil'
'Tom\'as, Milagros'
'Alonso, Pablo J.'
'Arauzo, Ana B.'
'Mart\'inez, Jes\'us I.'
'Rillo, Conrado'

_publ_section_title
;
 Homoleptic Organocobalt(III) Compounds with Intermediate Spin
;
_journal_name_full 'Inorganic Chemistry'
_journal_page_first 141006123300006
_journal_paper_doi 10.1021/ic501719y
_journal_year 2014
_chemical_formula_sum 'C42.5 H41 Cl25 Co N'
_chemical_formula_weight 1510.94
_chemical_name_systematic
; 
 ? 
;
_space_group_IT_number 2
_symmetry_cell_setting triclinic
_symmetry_space_group_name_Hall '-P 1'
_symmetry_space_group_name_H-M 'P -1'
_atom_sites_solution_hydrogens geom
_atom_sites_solution_primary direct
_atom_sites_solution_secondary difmap
_audit_creation_method SHELXL-97
_cell_angle_alpha 117.445(3)
_cell_angle_beta 92.385(3)
_cell_angle_gamma 95.370(2)
_cell_formula_units_Z 2
_cell_length_a 13.3192(3)
_cell_length_b 15.3615(4)
_cell_length_c 16.3479(6)
_cell_measurement_temperature 100(2)
_cell_measurement_theta_max 25.0000
_cell_measurement_theta_min 3.8716
_cell_volume 2941.73(17)
_computing_cell_refinement
; 
'Thu Mar 31 16:45:45 2005' 
;
_computing_data_collection
; 
'Thu Mar 31 16:45:45 2005' 
;
_computing_data_reduction
; 
'Thu Mar 31 16:45:45 2005' 
;
_computing_molecular_graphics 'Bruker SHELXTL'
_computing_publication_material 'Bruker SHELXTL'
_computing_structure_refinement 'SHELXL-97 (Sheldrick, 1997)'
_computing_structure_solution 'SHELXS-97 (Sheldrick, 1990)'
_diffrn_ambient_temperature 100(2)
_diffrn_detector_area_resol_mean 16.0655
_diffrn_measured_fraction_theta_full 0.975
_diffrn_measured_fraction_theta_max 0.975
_diffrn_measurement_device_type 'multiwire proportional'
_diffrn_measurement_method 'phi and omega scans'
_diffrn_radiation_monochromator graphite
_diffrn_radiation_source 'fine-focus sealed tube'
_diffrn_radiation_type MoK\a
_diffrn_radiation_wavelength 0.71073
_diffrn_reflns_av_R_equivalents 0.0168
_diffrn_reflns_av_sigmaI/netI 0.0267
_diffrn_reflns_limit_h_max 15
_diffrn_reflns_limit_h_min -14
_diffrn_reflns_limit_k_max 16
_diffrn_reflns_limit_k_min -18
_diffrn_reflns_limit_l_max 19
_diffrn_reflns_limit_l_min -19
_diffrn_reflns_number 18891
_diffrn_reflns_theta_full 25.05
_diffrn_reflns_theta_max 25.05
_diffrn_reflns_theta_min 3.88
_exptl_absorpt_coefficient_mu 1.461
_exptl_absorpt_correction_T_max 0.7687
_exptl_absorpt_correction_T_min 0.6364
_exptl_absorpt_correction_type multi-scan
_exptl_crystal_colour colourless
_exptl_crystal_density_diffrn 1.706
_exptl_crystal_density_method 'not measured'
_exptl_crystal_description prismatic
_exptl_crystal_F_000 1510
_exptl_crystal_size_max 0.34
_exptl_crystal_size_mid 0.30
_exptl_crystal_size_min 0.19
_refine_diff_density_max 2.200
_refine_diff_density_min -3.160
_refine_diff_density_rms 0.117
_refine_ls_extinction_method none
_refine_ls_goodness_of_fit_ref 1.062
_refine_ls_hydrogen_treatment mixed
_refine_ls_matrix_type full
_refine_ls_number_parameters 616
_refine_ls_number_reflns 10174
_refine_ls_number_restraints 10
_refine_ls_restrained_S_all 1.062
_refine_ls_R_factor_all 0.0618
_refine_ls_R_factor_gt 0.0576
_refine_ls_shift/su_max 0.001
_refine_ls_shift/su_mean 0.000
_refine_ls_structure_factor_coef Fsqd
_refine_ls_weighting_details 'calc w=1/[\s^2^(Fo^2^)+(0.0605P)^2^+15.9911P] where P=(Fo^2^+2Fc^2^)/3'
_refine_ls_weighting_scheme calc
_refine_ls_wR_factor_gt 0.1410
_refine_ls_wR_factor_ref 0.1441
_reflns_number_gt 9219
_reflns_number_total 10174
_reflns_threshold_expression >2sigma(I)
_cod_data_source_file ic501719y_si_004.cif
_cod_data_source_block amt334bis
_cod_depositor_comments
;
The following automatic conversions were performed:

'_symmetry_cell_setting' value 'Triclinic' changed to 'triclinic'
according to
/home/saulius/struct/COD-crude-data--automatic-downloads/rss-feeds/ACS/lib/dictionaries/cif_core.dic
dictionary named 'cif_core.dic' version 2.4.2 from 2011-04-26.

Automatic conversion script
Id: cif_fix_values 2827 2014-09-09 07:05:25Z andrius 
;
_cod_original_cell_volume 2941.72(15)
_cod_original_sg_symbol_H-M P-1
_cod_original_formula_sum 'C42.50 H41 Cl25 Co N'
_cod_database_code 4341235

loop_
_symmetry_equiv_pos_as_xyz
'x, y, z'
'-x, -y, -z'

loop_
_atom_site_label
_atom_site_type_symbol
_atom_site_fract_x
_atom_site_fract_y
_atom_site_fract_z
_atom_site_U_iso_or_equiv
_atom_site_adp_type
_atom_site_occupancy
_atom_site_symmetry_multiplicity
_atom_site_calc_flag
_atom_site_refinement_flags
_atom_site_disorder_assembly
_atom_site_disorder_group
Co Co 0.67019(4) 0.02223(4) 0.30836(4) 0.01522(14) Uani 1 1 d . . .
Cl2 Cl 0.72596(9) -0.20474(8) 0.13436(8) 0.0269(2) Uani 1 1 d . . .
Cl3 Cl 0.56491(10) -0.38450(8) 0.02107(8) 0.0307(3) Uani 1 1 d . . .
Cl4 Cl 0.33662(10) -0.37241(8) 0.05616(9) 0.0330(3) Uani 1 1 d . . .
Cl5 Cl 0.26946(9) -0.17253(9) 0.20182(8) 0.0298(3) Uani 1 1 d . . .
Cl6 Cl 0.43276(8) -0.00021(7) 0.33080(7) 0.0214(2) Uani 1 1 d . . .
Cl8 Cl 0.58116(8) -0.11472(7) 0.41969(7) 0.0198(2) Uani 1 1 d . . .
Cl9 Cl 0.72214(9) -0.19429(8) 0.51555(8) 0.0267(2) Uani 1 1 d . . .
Cl10 Cl 0.95306(10) -0.19063(9) 0.48844(9) 0.0338(3) Uani 1 1 d . . .
Cl11 Cl 1.04290(9) -0.10271(9) 0.36433(9) 0.0328(3) Uani 1 1 d . . .
Cl12 Cl 0.90297(9) -0.01143(9) 0.27532(8) 0.0272(2) Uani 1 1 d . . .
Cl14 Cl 0.65992(8) 0.11801(7) 0.52948(7) 0.0209(2) Uani 1 1 d . . .
Cl15 Cl 0.78333(8) 0.30815(8) 0.68090(7) 0.0237(2) Uani 1 1 d . . .
Cl16 Cl 0.92996(8) 0.44064(8) 0.62802(8) 0.0256(2) Uani 1 1 d . . .
Cl17 Cl 0.96397(8) 0.37205(8) 0.42059(8) 0.0255(2) Uani 1 1 d . . .
Cl18 Cl 0.84009(8) 0.18366(8) 0.26649(7) 0.0236(2) Uani 1 1 d . . .
Cl20 Cl 0.53214(8) 0.22327(7) 0.41837(7) 0.0210(2) Uani 1 1 d . . .
Cl21 Cl 0.44216(10) 0.33291(8) 0.32160(9) 0.0314(3) Uani 1 1 d . . .
Cl22 Cl 0.47996(10) 0.27654(9) 0.11659(9) 0.0339(3) Uani 1 1 d . . .
Cl23 Cl 0.60100(10) 0.10091(9) 0.00579(8) 0.0312(3) Uani 1 1 d . . .
Cl24 Cl 0.68607(9) -0.01666(8) 0.09900(7) 0.0245(2) Uani 1 1 d . . .
C1 C 0.5742(3) -0.1026(3) 0.2255(3) 0.0183(9) Uani 1 1 d . . .
C2 C 0.6000(4) -0.1919(3) 0.1562(3) 0.0210(9) Uani 1 1 d . . .
C3 C 0.5279(4) -0.2743(3) 0.1035(3) 0.0218(9) Uani 1 1 d . . .
C4 C 0.4261(4) -0.2694(3) 0.1173(3) 0.0233(10) Uani 1 1 d . . .
C5 C 0.3961(3) -0.1816(3) 0.1851(3) 0.0208(9) Uani 1 1 d . . .
C6 C 0.4707(3) -0.1023(3) 0.2387(3) 0.0190(9) Uani 1 1 d . . .
C7 C 0.7481(3) -0.0555(3) 0.3568(3) 0.0184(9) Uani 1 1 d . . .
C8 C 0.7103(3) -0.1030(3) 0.4067(3) 0.0179(8) Uani 1 1 d . . .
C9 C 0.7721(3) -0.1434(3) 0.4485(3) 0.0208(9) Uani 1 1 d . . .
C10 C 0.8755(4) -0.1423(3) 0.4366(3) 0.0232(9) Uani 1 1 d . . .
C11 C 0.9157(3) -0.1010(3) 0.3827(3) 0.0241(10) Uani 1 1 d . . .
C12 C 0.8512(3) -0.0595(3) 0.3441(3) 0.0209(9) Uani 1 1 d . . .
C13 C 0.7557(3) 0.1507(3) 0.4012(3) 0.0170(8) Uani 1 1 d . . .
C14 C 0.7458(3) 0.1848(3) 0.4958(3) 0.0170(8) Uani 1 1 d . . .
C15 C 0.7989(3) 0.2725(3) 0.5658(3) 0.0173(8) Uani 1 1 d . . .
C16 C 0.8657(3) 0.3304(3) 0.5426(3) 0.0192(9) Uani 1 1 d . . .
C17 C 0.8792(3) 0.3004(3) 0.4491(3) 0.0185(9) Uani 1 1 d . . .
C18 C 0.8237(3) 0.2126(3) 0.3809(3) 0.0180(8) Uani 1 1 d . . .
C19 C 0.6039(3) 0.1021(3) 0.2547(3) 0.0169(8) Uani 1 1 d . . .
C20 C 0.5505(3) 0.1826(3) 0.3021(3) 0.0178(8) Uani 1 1 d . . .
C21 C 0.5105(3) 0.2360(3) 0.2605(3) 0.0229(9) Uani 1 1 d . . .
C22 C 0.5263(3) 0.2103(3) 0.1686(3) 0.0230(9) Uani 1 1 d . . .
C23 C 0.5797(3) 0.1314(3) 0.1188(3) 0.0223(9) Uani 1 1 d . . .
C24 C 0.6165(3) 0.0789(3) 0.1622(3) 0.0195(9) Uani 1 1 d . . .
N N 0.7597(3) -0.4853(3) 0.2407(2) 0.0192(7) Uani 1 1 d . . .
C25 C 0.7741(3) -0.5931(3) 0.1797(3) 0.0207(9) Uani 1 1 d . . .
H25A H 0.7589 -0.6087 0.1143 0.025 Uiso 1 1 calc R . .
H25B H 0.7235 -0.6352 0.1930 0.025 Uiso 1 1 calc R . .
C26 C 0.8787(3) -0.6219(3) 0.1902(3) 0.0236(9) Uani 1 1 d . . .
H26A H 0.8909 -0.6178 0.2521 0.028 Uiso 1 1 calc R . .
H26B H 0.9315 -0.5757 0.1845 0.028 Uiso 1 1 calc R . .
C27 C 0.8847(4) -0.7278(4) 0.1148(3) 0.0282(10) Uani 1 1 d . . .
H27A H 0.9429 -0.7532 0.1326 0.034 Uiso 1 1 calc R . .
H27B H 0.8224 -0.7706 0.1110 0.034 Uiso 1 1 calc R . .
C28 C 0.8967(5) -0.7345(5) 0.0194(4) 0.0470(15) Uani 1 1 d . . .
H28A H 0.8995 -0.8035 -0.0261 0.071 Uiso 1 1 calc R . .
H28B H 0.9594 -0.6940 0.0222 0.071 Uiso 1 1 calc R . .
H28C H 0.8388 -0.7103 0.0010 0.071 Uiso 1 1 calc R . .
C29 C 0.8346(3) -0.4141(3) 0.2249(3) 0.0217(9) Uani 1 1 d . . .
H29A H 0.8203 -0.3458 0.2650 0.026 Uiso 1 1 calc R . .
H29B H 0.9037 -0.4194 0.2454 0.026 Uiso 1 1 calc R . .
C30 C 0.8339(3) -0.4298(3) 0.1257(3) 0.0234(9) Uani 1 1 d . . .
H30A H 0.7674 -0.4184 0.1057 0.028 Uiso 1 1 calc R . .
H30B H 0.8449 -0.4986 0.0837 0.028 Uiso 1 1 calc R . .
C31 C 0.9187(4) -0.3572(4) 0.1207(4) 0.0315(11) Uani 1 1 d . . .
H31A H 0.9081 -0.3565 0.0607 0.038 Uiso 1 1 calc R . .
H31B H 0.9140 -0.2897 0.1705 0.038 Uiso 1 1 calc R . .
C32 C 1.0248(4) -0.3838(5) 0.1303(4) 0.0427(14) Uani 1 1 d . . .
H32A H 1.0754 -0.3345 0.1281 0.064 Uiso 1 1 calc R . .
H32B H 1.0311 -0.4493 0.0795 0.064 Uiso 1 1 calc R . .
H32C H 1.0359 -0.3845 0.1896 0.064 Uiso 1 1 calc R . .
C33 C 0.7793(3) -0.4570(3) 0.3432(3) 0.0204(9) Uani 1 1 d . . .
H33A H 0.8507 -0.4644 0.3550 0.025 Uiso 1 1 calc R . .
H33B H 0.7716 -0.3861 0.3798 0.025 Uiso 1 1 calc R . .
C34 C 0.7125(3) -0.5149(3) 0.3797(3) 0.0241(10) Uani 1 1 d . . .
H34A H 0.7233 -0.5854 0.3482 0.029 Uiso 1 1 calc R . .
H34B H 0.6403 -0.5106 0.3671 0.029 Uiso 1 1 calc R . .
C35 C 0.7400(3) -0.4711(3) 0.4841(3) 0.0231(9) Uani 1 1 d . . .
H35A H 0.8128 -0.4742 0.4958 0.028 Uiso 1 1 calc R . .
H35B H 0.7290 -0.4007 0.5148 0.028 Uiso 1 1 calc R . .
C36 C 0.6776(4) -0.5255(4) 0.5262(3) 0.0271(10) Uani 1 1 d . . .
H36A H 0.6979 -0.4953 0.5928 0.041 Uiso 1 1 calc R . .
H36B H 0.6891 -0.5951 0.4968 0.041 Uiso 1 1 calc R . .
H36C H 0.6056 -0.5212 0.5162 0.041 Uiso 1 1 calc R . .
C37 C 0.6505(3) -0.4762(3) 0.2162(3) 0.0202(9) Uani 1 1 d . . .
H37A H 0.6405 -0.5005 0.1485 0.024 Uiso 1 1 calc R . .
H37B H 0.6048 -0.5207 0.2308 0.024 Uiso 1 1 calc R . .
C38 C 0.6179(3) -0.3734(3) 0.2640(3) 0.0244(10) Uani 1 1 d . . .
H38A H 0.6480 -0.3328 0.2365 0.029 Uiso 1 1 calc R . .
H38B H 0.6425 -0.3409 0.3306 0.029 Uiso 1 1 calc R . .
C39 C 0.5016(3) -0.3809(3) 0.2529(3) 0.0234(9) Uani 1 1 d . . .
H39A H 0.4821 -0.3146 0.2695 0.028 Uiso 1 1 calc R . .
H39B H 0.4769 -0.4249 0.1872 0.028 Uiso 1 1 calc R . .
C40 C 0.4501(4) -0.4206(4) 0.3129(4) 0.0410(14) Uani 1 1 d . . .
H40A H 0.3764 -0.4248 0.3023 0.061 Uiso 1 1 calc R . .
H40B H 0.4721 -0.3759 0.3783 0.061 Uiso 1 1 calc R . .
H40C H 0.4687 -0.4865 0.2966 0.061 Uiso 1 1 calc R . .
C1A C 0.2531(6) 0.1125(10) 0.2484(5) 0.122(4) Uani 0.60 1 d PD A 1
H1A1 H 0.2564 0.1848 0.2880 0.146 Uiso 0.60 1 calc PR A 1
H1A2 H 0.3053 0.0885 0.2750 0.146 Uiso 0.60 1 calc PR A 1
Cl1A Cl 0.2795(3) 0.0890(3) 0.1376(3) 0.0765(4) Uani 0.60 1 d PD A 1
Cl2A Cl 0.1339(3) 0.0554(3) 0.2491(3) 0.0765(4) Uani 0.60 1 d PD A 1
C1B C 0.2148(11) 0.3240(9) 0.1545(10) 0.122(4) Uani 0.60 1 d PD B 2
H1B1 H 0.1996 0.2614 0.0960 0.146 Uiso 0.60 1 calc PR B 2
H1B2 H 0.2880 0.3330 0.1741 0.146 Uiso 0.60 1 calc PR B 2
Cl1B Cl 0.1869(3) 0.4223(3) 0.1354(3) 0.0765(4) Uani 0.60 1 d PD B 2
Cl2B Cl 0.1453(3) 0.3165(3) 0.2387(3) 0.0765(4) Uani 0.60 1 d PD B 2
C1C C 0.1800(12) 0.0718(10) 0.2384(14) 0.122(4) Uani 0.40 1 d PD C 3
H1C1 H 0.2108 0.0666 0.2918 0.146 Uiso 0.40 1 calc PR C 3
H1C2 H 0.1300 0.0123 0.2028 0.146 Uiso 0.40 1 calc PR C 3
Cl1C Cl 0.2738(5) 0.0728(5) 0.1684(4) 0.0765(4) Uani 0.40 1 d PD C 3
Cl2C Cl 0.1167(4) 0.1763(4) 0.2796(4) 0.0765(4) Uani 0.40 1 d PD C 3
C1D C -0.0591(8) -0.0018(12) -0.0081(13) 0.122(4) Uani 0.50 1 d PD D 4
H1D1 H -0.1151 -0.0220 -0.0574 0.146 Uiso 0.50 1 calc PR D 4
H1D2 H -0.0637 0.0669 0.0394 0.146 Uiso 0.50 1 calc PR D 4
Cl1D Cl -0.0673(3) -0.0810(3) 0.0413(3) 0.0765(4) Uani 0.50 1 d PD . 4
Cl2D Cl 0.0571(3) -0.0090(4) -0.0541(3) 0.0765(4) Uani 0.50 1 d PD . 4
C1E C 0.209(2) 0.3440(7) 0.1544(9) 0.122(4) Uani 0.40 1 d PD E 5
H1E1 H 0.2755 0.3389 0.1801 0.146 Uiso 0.40 1 calc PR E 5
H1E2 H 0.1627 0.3615 0.2039 0.146 Uiso 0.40 1 calc PR E 5
Cl1E Cl 0.1616(4) 0.2287(4) 0.0638(4) 0.0765(4) Uani 0.40 1 d PD E 5
Cl2E Cl 0.2241(4) 0.4399(5) 0.1250(4) 0.0765(4) Uani 0.40 1 d PD E 5

loop_
_atom_site_aniso_label
_atom_site_aniso_U_11
_atom_site_aniso_U_22
_atom_site_aniso_U_33
_atom_site_aniso_U_23
_atom_site_aniso_U_13
_atom_site_aniso_U_12
Co 0.0181(3) 0.0122(3) 0.0147(3) 0.0062(2) -0.0004(2) 0.0006(2)
Cl2 0.0315(6) 0.0207(5) 0.0244(6) 0.0061(4) 0.0026(5) 0.0089(4)
Cl3 0.0504(7) 0.0139(5) 0.0209(5) 0.0028(4) -0.0073(5) 0.0069(5)
Cl4 0.0413(7) 0.0178(5) 0.0317(6) 0.0086(5) -0.0190(5) -0.0082(5)
Cl5 0.0243(6) 0.0305(6) 0.0321(6) 0.0149(5) -0.0067(5) -0.0051(5)
Cl6 0.0256(5) 0.0165(5) 0.0199(5) 0.0069(4) 0.0026(4) 0.0012(4)
Cl8 0.0211(5) 0.0179(5) 0.0217(5) 0.0107(4) 0.0003(4) 0.0007(4)
Cl9 0.0370(6) 0.0240(5) 0.0249(6) 0.0161(5) 0.0010(5) 0.0059(5)
Cl10 0.0332(6) 0.0351(6) 0.0387(7) 0.0213(6) -0.0050(5) 0.0122(5)
Cl11 0.0214(6) 0.0365(7) 0.0414(7) 0.0179(6) 0.0029(5) 0.0091(5)
Cl12 0.0256(6) 0.0300(6) 0.0310(6) 0.0178(5) 0.0075(5) 0.0054(5)
Cl14 0.0247(5) 0.0175(5) 0.0206(5) 0.0095(4) 0.0039(4) -0.0009(4)
Cl15 0.0273(6) 0.0235(5) 0.0163(5) 0.0065(4) -0.0012(4) 0.0010(4)
Cl16 0.0252(5) 0.0187(5) 0.0253(6) 0.0062(4) -0.0073(4) -0.0052(4)
Cl17 0.0237(5) 0.0232(5) 0.0304(6) 0.0154(5) -0.0022(4) -0.0076(4)
Cl18 0.0266(5) 0.0243(5) 0.0203(5) 0.0123(4) 0.0011(4) -0.0046(4)
Cl20 0.0261(5) 0.0159(5) 0.0178(5) 0.0050(4) 0.0017(4) 0.0034(4)
Cl21 0.0381(7) 0.0209(5) 0.0351(6) 0.0119(5) -0.0003(5) 0.0120(5)
Cl22 0.0440(7) 0.0285(6) 0.0359(7) 0.0222(5) -0.0091(5) 0.0029(5)
Cl23 0.0411(7) 0.0362(6) 0.0202(5) 0.0176(5) -0.0007(5) 0.0000(5)
Cl24 0.0301(6) 0.0241(5) 0.0194(5) 0.0092(4) 0.0057(4) 0.0069(4)
C1 0.027(2) 0.013(2) 0.015(2) 0.0075(17) -0.0027(17) 0.0005(17)
C2 0.029(2) 0.016(2) 0.019(2) 0.0093(18) -0.0010(18) 0.0038(18)
C3 0.038(3) 0.012(2) 0.013(2) 0.0049(17) -0.0047(18) 0.0023(18)
C4 0.034(3) 0.015(2) 0.019(2) 0.0092(18) -0.0131(19) -0.0060(18)
C5 0.026(2) 0.020(2) 0.020(2) 0.0135(18) -0.0037(18) -0.0010(18)
C6 0.030(2) 0.0122(19) 0.015(2) 0.0065(17) -0.0012(17) 0.0030(17)
C7 0.022(2) 0.0129(19) 0.017(2) 0.0044(17) -0.0011(17) 0.0019(16)
C8 0.020(2) 0.0124(19) 0.018(2) 0.0050(17) -0.0004(17) 0.0016(16)
C9 0.029(2) 0.014(2) 0.018(2) 0.0070(17) -0.0027(18) 0.0027(17)
C10 0.027(2) 0.018(2) 0.023(2) 0.0079(18) -0.0041(19) 0.0078(18)
C11 0.021(2) 0.020(2) 0.026(2) 0.0063(19) -0.0008(18) 0.0047(18)
C12 0.024(2) 0.017(2) 0.018(2) 0.0069(18) -0.0010(18) -0.0002(17)
C13 0.017(2) 0.015(2) 0.020(2) 0.0092(17) -0.0005(16) 0.0017(16)
C14 0.017(2) 0.015(2) 0.022(2) 0.0114(18) -0.0013(17) 0.0012(16)
C15 0.018(2) 0.017(2) 0.017(2) 0.0081(17) -0.0013(16) 0.0038(16)
C16 0.017(2) 0.016(2) 0.023(2) 0.0081(18) -0.0063(17) 0.0004(16)
C17 0.016(2) 0.017(2) 0.026(2) 0.0132(18) -0.0018(17) -0.0002(16)
C18 0.018(2) 0.017(2) 0.019(2) 0.0086(17) 0.0001(17) 0.0026(16)
C19 0.018(2) 0.0129(19) 0.019(2) 0.0075(17) -0.0030(16) -0.0025(16)
C20 0.018(2) 0.016(2) 0.018(2) 0.0082(17) -0.0023(17) -0.0028(16)
C21 0.025(2) 0.014(2) 0.028(2) 0.0087(18) -0.0027(19) 0.0001(17)
C22 0.027(2) 0.019(2) 0.026(2) 0.0146(19) -0.0074(19) -0.0024(18)
C23 0.026(2) 0.022(2) 0.017(2) 0.0104(18) -0.0043(18) -0.0053(18)
C24 0.021(2) 0.018(2) 0.019(2) 0.0083(18) -0.0004(17) 0.0000(17)
N 0.0178(18) 0.0219(19) 0.0186(18) 0.0107(16) -0.0010(14) -0.0003(14)
C25 0.022(2) 0.020(2) 0.020(2) 0.0091(18) 0.0004(17) -0.0001(17)
C26 0.024(2) 0.027(2) 0.023(2) 0.015(2) -0.0009(18) 0.0023(19)
C27 0.030(3) 0.033(3) 0.027(3) 0.017(2) 0.004(2) 0.011(2)
C28 0.064(4) 0.058(4) 0.029(3) 0.024(3) 0.013(3) 0.033(3)
C29 0.020(2) 0.023(2) 0.022(2) 0.0126(19) -0.0012(17) -0.0038(18)
C30 0.022(2) 0.028(2) 0.021(2) 0.013(2) -0.0018(18) -0.0008(19)
C31 0.031(3) 0.040(3) 0.027(3) 0.021(2) 0.001(2) -0.006(2)
C32 0.026(3) 0.073(4) 0.041(3) 0.040(3) -0.003(2) -0.007(3)
C33 0.023(2) 0.021(2) 0.014(2) 0.0063(17) -0.0030(17) 0.0006(17)
C34 0.024(2) 0.026(2) 0.023(2) 0.013(2) -0.0016(18) -0.0006(19)
C35 0.025(2) 0.023(2) 0.022(2) 0.0117(19) 0.0014(18) 0.0004(18)
C36 0.028(2) 0.030(3) 0.028(2) 0.017(2) 0.004(2) 0.006(2)
C37 0.018(2) 0.021(2) 0.020(2) 0.0096(18) -0.0027(17) -0.0006(17)
C38 0.026(2) 0.020(2) 0.025(2) 0.0099(19) -0.0025(19) 0.0017(18)
C39 0.026(2) 0.023(2) 0.024(2) 0.0130(19) 0.0014(19) 0.0068(18)
C40 0.041(3) 0.048(3) 0.057(4) 0.039(3) 0.024(3) 0.023(3)
C1A 0.110(7) 0.082(6) 0.146(8) 0.038(6) -0.086(6) 0.015(5)
Cl1A 0.0658(8) 0.0822(9) 0.0728(8) 0.0266(7) 0.0159(7) 0.0187(7)
Cl2A 0.0658(8) 0.0822(9) 0.0728(8) 0.0266(7) 0.0159(7) 0.0187(7)
C1B 0.110(7) 0.082(6) 0.146(8) 0.038(6) -0.086(6) 0.015(5)
Cl1B 0.0658(8) 0.0822(9) 0.0728(8) 0.0266(7) 0.0159(7) 0.0187(7)
Cl2B 0.0658(8) 0.0822(9) 0.0728(8) 0.0266(7) 0.0159(7) 0.0187(7)
C1C 0.110(7) 0.082(6) 0.146(8) 0.038(6) -0.086(6) 0.015(5)
Cl1C 0.0658(8) 0.0822(9) 0.0728(8) 0.0266(7) 0.0159(7) 0.0187(7)
Cl2C 0.0658(8) 0.0822(9) 0.0728(8) 0.0266(7) 0.0159(7) 0.0187(7)
C1D 0.110(7) 0.082(6) 0.146(8) 0.038(6) -0.086(6) 0.015(5)
Cl1D 0.0658(8) 0.0822(9) 0.0728(8) 0.0266(7) 0.0159(7) 0.0187(7)
Cl2D 0.0658(8) 0.0822(9) 0.0728(8) 0.0266(7) 0.0159(7) 0.0187(7)
C1E 0.110(7) 0.082(6) 0.146(8) 0.038(6) -0.086(6) 0.015(5)
Cl1E 0.0658(8) 0.0822(9) 0.0728(8) 0.0266(7) 0.0159(7) 0.0187(7)
Cl2E 0.0658(8) 0.0822(9) 0.0728(8) 0.0266(7) 0.0159(7) 0.0187(7)

loop_
_atom_type_symbol
_atom_type_description
_atom_type_scat_dispersion_real
_atom_type_scat_dispersion_imag
_atom_type_scat_source
C C 0.0033 0.0016 'International Tables Vol C Tables 4.2.6.8 and 6.1.1.4'
H H 0.0000 0.0000 'International Tables Vol C Tables 4.2.6.8 and 6.1.1.4'
N N 0.0061 0.0033 'International Tables Vol C Tables 4.2.6.8 and 6.1.1.4'
Cl Cl 0.1484 0.1585 'International Tables Vol C Tables 4.2.6.8 and 6.1.1.4'
Co Co 0.3494 0.9721 'International Tables Vol C Tables 4.2.6.8 and 6.1.1.4'

loop_
_geom_angle_atom_site_label_1
_geom_angle_atom_site_label_2
_geom_angle_atom_site_label_3
_geom_angle
_geom_angle_site_symmetry_1
_geom_angle_site_symmetry_3
C1 Co C7 90.15(16) . .
C1 Co C13 174.12(17) . .
C7 Co C13 90.36(16) . .
C1 Co C19 92.12(16) . .
C7 Co C19 174.76(17) . .
C13 Co C19 87.87(16) . .
C2 C1 C6 114.9(4) . .
C2 C1 Co 127.1(3) . .
C6 C1 Co 118.0(3) . .
C3 C2 C1 122.7(4) . .
C3 C2 Cl2 117.1(3) . .
C1 C2 Cl2 120.2(3) . .
C4 C3 C2 120.3(4) . .
C4 C3 Cl3 119.2(3) . .
C2 C3 Cl3 120.6(4) . .
C3 C4 C5 119.4(4) . .
C3 C4 Cl4 120.8(3) . .
C5 C4 Cl4 119.7(4) . .
C6 C5 C4 118.6(4) . .
C6 C5 Cl5 121.1(3) . .
C4 C5 Cl5 120.3(3) . .
C5 C6 C1 124.1(4) . .
C5 C6 Cl6 117.4(3) . .
C1 C6 Cl6 118.4(3) . .
C12 C7 C8 114.8(4) . .
C12 C7 Co 118.5(3) . .
C8 C7 Co 126.6(3) . .
C7 C8 C9 123.0(4) . .
C7 C8 Cl8 120.7(3) . .
C9 C8 Cl8 116.3(3) . .
C10 C9 C8 119.8(4) . .
C10 C9 Cl9 119.4(3) . .
C8 C9 Cl9 120.8(3) . .
C9 C10 C11 119.3(4) . .
C9 C10 Cl10 120.4(4) . .
C11 C10 Cl10 120.2(4) . .
C10 C11 C12 118.7(4) . .
C10 C11 Cl11 119.8(3) . .
C12 C11 Cl11 121.5(4) . .
C7 C12 C11 124.1(4) . .
C7 C12 Cl12 118.3(3) . .
C11 C12 Cl12 117.6(3) . .
C14 C13 C18 114.6(4) . .
C14 C13 Co 118.3(3) . .
C18 C13 Co 127.0(3) . .
C15 C14 C13 123.7(4) . .
C15 C14 Cl14 117.2(3) . .
C13 C14 Cl14 119.1(3) . .
C16 C15 C14 119.5(4) . .
C16 C15 Cl15 119.8(3) . .
C14 C15 Cl15 120.7(3) . .
C15 C16 C17 119.5(4) . .
C15 C16 Cl16 120.3(3) . .
C17 C16 Cl16 120.2(3) . .
C18 C17 C16 119.2(4) . .
C18 C17 Cl17 121.5(3) . .
C16 C17 Cl17 119.3(3) . .
C17 C18 C13 123.4(4) . .
C17 C18 Cl18 116.3(3) . .
C13 C18 Cl18 120.3(3) . .
C20 C19 C24 115.1(4) . .
C20 C19 Co 126.7(3) . .
C24 C19 Co 118.1(3) . .
C19 C20 C21 122.9(4) . .
C19 C20 Cl20 120.7(3) . .
C21 C20 Cl20 116.4(3) . .
C22 C21 C20 119.5(4) . .
C22 C21 Cl21 119.6(3) . .
C20 C21 Cl21 120.9(4) . .
C23 C22 C21 119.7(4) . .
C23 C22 Cl22 119.9(4) . .
C21 C22 Cl22 120.3(4) . .
C22 C23 C24 119.0(4) . .
C22 C23 Cl23 119.8(3) . .
C24 C23 Cl23 121.2(4) . .
C23 C24 C19 123.6(4) . .
C23 C24 Cl24 117.7(3) . .
C19 C24 Cl24 118.6(3) . .
C25 N C33 110.9(3) . .
C25 N C29 112.1(3) . .
C33 N C29 105.5(3) . .
C25 N C37 105.8(3) . .
C33 N C37 111.5(3) . .
C29 N C37 111.1(3) . .
N C25 C26 116.4(4) . .
C25 C26 C27 109.5(4) . .
C28 C27 C26 112.8(4) . .
C30 C29 N 116.1(4) . .
C29 C30 C31 109.4(4) . .
C32 C31 C30 113.0(4) . .
C34 C33 N 117.1(3) . .
C33 C34 C35 108.8(4) . .
C36 C35 C34 112.3(4) . .
C38 C37 N 116.6(4) . .
C37 C38 C39 109.9(4) . .
C40 C39 C38 113.0(4) . .
Cl1A C1A Cl2A 112.1(5) . .
Cl2B C1B Cl1B 111.3(5) . .
Cl1C C1C Cl2C 113.8(6) . .
Cl2D C1D Cl1D 107.3(5) . .
Cl2D Cl1D C1D 32.4(6) 2 .
Cl2D Cl1D C1D 50.5(4) 2 2
C1D Cl1D C1D 44.3(6) . 2
C1D Cl2D Cl1D 100.8(9) 2 2
C1D Cl2D C1D 64.1(11) 2 .
Cl1D Cl2D C1D 94.6(5) 2 .
C1D Cl2D Cl2D 42.5(6) 2 2
Cl1D Cl2D Cl2D 97.9(4) 2 2
C1D Cl2D Cl2D 21.7(5) . 2
Cl1E C1E Cl2E 115.2(7) . .

loop_
_geom_bond_atom_site_label_1
_geom_bond_atom_site_label_2
_geom_bond_distance
_geom_bond_site_symmetry_2
Co C1 2.037(4) .
Co C7 2.042(4) .
Co C13 2.042(4) .
Co C19 2.046(4) .
Cl2 C2 1.740(5) .
Cl3 C3 1.742(4) .
Cl4 C4 1.736(4) .
Cl5 C5 1.728(5) .
Cl6 C6 1.737(4) .
Cl8 C8 1.744(4) .
Cl9 C9 1.734(5) .
Cl10 C10 1.729(4) .
Cl11 C11 1.733(5) .
Cl12 C12 1.738(5) .
Cl14 C14 1.737(4) .
Cl15 C15 1.728(4) .
Cl16 C16 1.732(4) .
Cl17 C17 1.729(4) .
Cl18 C18 1.741(4) .
Cl20 C20 1.742(4) .
Cl21 C21 1.733(5) .
Cl22 C22 1.734(4) .
Cl23 C23 1.727(5) .
Cl24 C24 1.736(4) .
C1 C2 1.404(6) .
C1 C6 1.405(6) .
C2 C3 1.402(6) .
C3 C4 1.387(7) .
C4 C5 1.402(7) .
C5 C6 1.398(6) .
C7 C12 1.400(6) .
C7 C8 1.401(6) .
C8 C9 1.404(6) .
C9 C10 1.398(7) .
C10 C11 1.398(7) .
C11 C12 1.403(6) .
C13 C14 1.403(6) .
C13 C18 1.410(6) .
C14 C15 1.400(6) .
C15 C16 1.386(6) .
C16 C17 1.403(6) .
C17 C18 1.401(6) .
C19 C20 1.401(6) .
C19 C24 1.407(6) .
C20 C21 1.409(6) .
C21 C22 1.397(7) .
C22 C23 1.392(7) .
C23 C24 1.403(6) .
N C25 1.526(6) .
N C33 1.528(5) .
N C29 1.528(5) .
N C37 1.528(5) .
C25 C26 1.528(6) .
C26 C27 1.535(7) .
C27 C28 1.532(7) .
C29 C30 1.526(6) .
C30 C31 1.543(6) .
C31 C32 1.530(7) .
C33 C34 1.524(6) .
C34 C35 1.531(6) .
C35 C36 1.520(6) .
C37 C38 1.520(6) .
C38 C39 1.539(6) .
C39 C40 1.527(7) .
C1A Cl1A 1.735(5) .
C1A Cl2A 1.743(5) .
C1B Cl2B 1.731(5) .
C1B Cl1B 1.746(5) .
C1C Cl1C 1.733(5) .
C1C Cl2C 1.745(5) .
C1D Cl2D 1.740(5) .
C1D Cl1D 1.742(5) .
Cl1D Cl2D 1.292(6) 2
Cl1D C1D 2.249(10) 2
Cl2D C1D 0.951(14) 2
Cl2D Cl1D 1.292(6) 2
Cl2D Cl2D 2.319(9) 2
C1E Cl1E 1.739(5) .
C1E Cl2E 1.746(5) .
